data_7051672
loop_
_publ_author_name
'Quarez, Eric'
'Mentr\'e, Olivier'
'Oumellal, Yassine'
'Masquelier, Christian'

_publ_section_title
;
 Crystal structures of new silver ion conductors Ag7Fe3(X2O7)4 (X = P,
 As)
;
_journal_issue 5
_journal_name_full 'New Journal of Chemistry'
_journal_page_first 998
_journal_paper_doi 10.1039/b819846b
_journal_volume 33
_journal_year 2009
_chemical_formula_sum 'Ag7 Fe3 O28 P8'
_chemical_formula_weight 1618.4
_chemical_name_systematic ' ?'
_space_group_IT_number 15
_symmetry_cell_setting monoclinic
_symmetry_space_group_name_Hall '-C 2yc'
_symmetry_space_group_name_H-M 'C 1 2/c 1'
_audit_creation_method 'Jana2000 Version : 22/12/2005'
_cell_angle_alpha 90
_cell_angle_beta 93.465(2)
_cell_angle_gamma 90
_cell_formula_units_Z 4
_cell_length_a 9.5561(5)
_cell_length_b 8.4417(4)
_cell_length_c 28.2257(14)
_cell_measurement_temperature 298
_cell_volume 2272.8(2)
_computing_publication_material '(Jana2000; Petricek and Dusek, 2000)'
_computing_structure_refinement '(Jana2000; Petricek and Dusek, 2000)'
_diffrn_ambient_temperature 298
_diffrn_measured_fraction_theta_full 1.00
_diffrn_measurement_device_type 'BRUKER X8'
_diffrn_radiation_monochromator graphite
_diffrn_radiation_source 'fine-focus sealed tube'
_diffrn_radiation_type 'Mo K\a'
_diffrn_radiation_wavelength 0.71069
_diffrn_reflns_av_R_equivalents 0.0000
_diffrn_reflns_av_sigmaI/netI 0.0204
_diffrn_reflns_limit_h_max 16
_diffrn_reflns_limit_h_min -16
_diffrn_reflns_limit_k_max 14
_diffrn_reflns_limit_k_min 0
_diffrn_reflns_limit_l_max 47
_diffrn_reflns_limit_l_min 0
_diffrn_reflns_number 5704
_diffrn_reflns_theta_full 36.85
_diffrn_reflns_theta_max 36.85
_diffrn_reflns_theta_min 1.45
_exptl_absorpt_coefficient_mu 8.444
_exptl_absorpt_correction_type none
_exptl_crystal_colour yellow
_exptl_crystal_density_diffrn 4.7282
_exptl_crystal_description plate-like
_exptl_crystal_F_000 3004
_exptl_crystal_size_max 0.22
_exptl_crystal_size_mid 0.20
_exptl_crystal_size_min 0.20
_exptl_crystal_size_rad 90
_refine_diff_density_max 1.58
_refine_diff_density_min -1.11
_refine_ls_extinction_coef 0.0292(19)
_refine_ls_extinction_method 'B-C type 1 Gaussian isotropic (Becker & Coppens, 1974)'
_refine_ls_goodness_of_fit_gt 1.61
_refine_ls_goodness_of_fit_ref 1.61
_refine_ls_number_parameters 257
_refine_ls_number_reflns 5254
_refine_ls_R_factor_all 0.0422
_refine_ls_R_factor_gt 0.0422
_refine_ls_shift/su_max 0.0109
_refine_ls_shift/su_mean 0.0009
_refine_ls_structure_factor_coef F
_refine_ls_weighting_scheme unit
_refine_ls_wR_factor_gt 0.0469
_refine_ls_wR_factor_ref 0.0469
_reflns_number_gt 5254
_reflns_number_total 5703
_reflns_threshold_expression I>3\s(I)
_cod_data_source_file b819846b.txt
_cod_data_source_block 4
_cod_depositor_comments
;
The following automatic conversions were performed:
'_exptl_absorpt_correction_type' value 'None' changed to 'none' according
to '/home/saulius/struct/CIF-dictionaries/cif_core.dic' dictionary named
'cif_core.dic' version 2.4.1 from 2010-06-29.

Automatic conversion script
Id: cif_fix_enum 1527 2010-12-29 10:47:43Z saulius 
;
_cod_database_code 7051672

loop_
_symmetry_equiv_pos_site_id
_symmetry_equiv_pos_as_xyz
1 x,y,z
2 -x,y,1/2-z
3 -x,-y,-z
4 x,-y,1/2+z
5 1/2+x,1/2+y,z
6 1/2-x,1/2+y,1/2-z
7 1/2-x,1/2-y,-z
8 1/2+x,1/2-y,1/2+z

loop_
_atom_site_label
_atom_site_type_symbol
_atom_site_fract_x
_atom_site_fract_y
_atom_site_fract_z
_atom_site_adp_type
_atom_site_U_iso_or_equiv
_atom_site_symmetry_multiplicity
_atom_site_occupancy
_atom_site_calc_flag
_atom_site_refinement_flags
_atom_site_disorder_assembly
_atom_site_disorder_group
P1 P 0.29774(11) 0.25287(12) 0.24590(4) Uani 0.0082(2) 8 1 d . . .
P2 P 0.22264(11) 0.13246(12) 0.33540(4) Uani 0.0082(2) 8 1 d . . .
P3 P 0.50769(10) 0.66024(12) 0.44364(4) Uani 0.0072(2) 8 1 d . . .
P4 P 0.41803(10) 0.78946(12) 0.53368(3) Uani 0.0062(2) 8 1 d . . .
Fe1 Fe 0 0.07157(10) 0.25 Uani 0.00799(17) 4 1 d . . .
Fe2 Fe 0.31632(6) 0.97198(7) 0.436541(19) Uani 0.00643(11) 8 1 d . . .
Ag1 Ag 0.2567(9) 0.3873(10) 0.4433(3) Uani 0.0196(9) 8 0.7(3) d . . .
Ag1' Ag 0.244(10) 0.402(11) 0.438(4) Uani 0.028(4) 8 0.3(3) d . . .
Ag2 Ag 0.50556(7) 0.33127(7) 0.356254(17) Uani 0.03339(17) 8 0.90(6) d . . .
Ag3 Ag 0.547(4) 0.944(3) 0.3188(16) Uani 0.060(4) 8 0.13(3) d . . .
Ag3' Ag 0.5239(6) 0.9297(4) 0.3116(4) Uani 0.0395(11) 8 0.52(3) d . . .
Ag3'' Ag 0.5004(11) 0.9065(17) 0.3271(3) Uani 0.0462(15) 8 0.32(2) d . . .
Ag4 Ag 0.2986(7) 0.5891(15) 0.3485(3) Uani 0.0494(14) 8 0.33(2) d . . .
Ag4' Ag 0.2841(8) 0.6354(17) 0.3561(3) Uani 0.0662(17) 8 0.30(2) d . . .
O1 O 0.3731(4) 0.1840(4) 0.20537(12) Uani 0.0151(8) 8 1 d . . .
O2 O 0.3565(3) 0.4097(4) 0.26420(12) Uani 0.0124(7) 8 1 d . . .
O3 O 0.1377(3) 0.2565(4) 0.23698(12) Uani 0.0125(7) 8 1 d . . .
O4 O 0.3212(3) 0.1310(4) 0.29039(11) Uani 0.0102(7) 8 1 d . . .
O5 O 0.0752(3) 0.0816(4) 0.31697(11) Uani 0.0138(7) 8 1 d . . .
O6 O 0.2246(4) 0.2969(4) 0.35532(12) Uani 0.0162(8) 8 1 d . . .
O7 O 0.2914(4) 0.0036(4) 0.36663(10) Uani 0.0126(7) 8 1 d . . .
O8 O 0.4781(3) 0.8285(4) 0.42537(11) Uani 0.0106(7) 8 1 d . . .
O9 O 0.6650(3) 0.6283(4) 0.45044(11) Uani 0.0109(7) 8 1 d . . .
O10 O 0.4318(4) 0.5347(4) 0.41477(12) Uani 0.0139(7) 8 1 d . . .
O11 O 0.4515(3) 0.6548(4) 0.49648(11) Uani 0.0104(6) 8 1 d . . .
O12 O 0.3465(3) 0.9252(4) 0.50572(10) Uani 0.0092(6) 8 1 d . . .
O13 O 0.5537(3) 0.8409(4) 0.55967(12) Uani 0.0121(7) 8 1 d . . .
O14 O 0.3229(3) 0.7106(4) 0.56810(10) Uani 0.0095(6) 8 1 d . . .

loop_
_atom_site_aniso_label
_atom_site_aniso_type_symbol
_atom_site_aniso_U_11
_atom_site_aniso_U_22
_atom_site_aniso_U_33
_atom_site_aniso_U_12
_atom_site_aniso_U_13
_atom_site_aniso_U_23
P1 P 0.0074(3) 0.0091(4) 0.0080(4) -0.0019(3) -0.0004(3) 0.0011(3)
P2 P 0.0092(4) 0.0088(4) 0.0063(3) 0.0004(3) -0.0011(3) 0.0005(3)
P3 P 0.0061(3) 0.0066(3) 0.0091(4) 0.0005(3) 0.0008(3) -0.0005(3)
P4 P 0.0058(3) 0.0060(3) 0.0068(3) -0.0004(3) -0.0002(3) 0.0010(3)
Fe1 Fe 0.0066(3) 0.0082(3) 0.0089(3) 0 -0.0017(2) 0
Fe2 Fe 0.00625(20) 0.0063(2) 0.00667(19) -0.00008(16) -0.00050(15) 0.00099(16)
Ag1 Ag 0.0151(9) 0.0106(10) 0.034(2) -0.0029(9) 0.008(2) -0.006(3)
Ag1' Ag 0.021(7) 0.017(7) 0.047(9) -0.009(6) 0.020(7) -0.019(7)
Ag2 Ag 0.0524(4) 0.0332(3) 0.01521(19) -0.0240(3) 0.00717(19) -0.00577(17)
Ag3 Ag 0.046(6) 0.016(3) 0.115(10) 0.001(4) -0.026(8) 0.025(4)
Ag3' Ag 0.0261(13) 0.0157(8) 0.074(3) 0.0066(6) -0.0173(13) -0.0151(17)
Ag3'' Ag 0.0323(19) 0.059(3) 0.045(2) 0.032(2) -0.0166(16) -0.030(2)
Ag4 Ag 0.0519(18) 0.069(3) 0.0244(16) -0.0250(17) -0.0199(13) 0.0262(18)
Ag4' Ag 0.086(4) 0.083(4) 0.0244(14) 0.010(3) -0.0335(17) 0.006(2)
O1 O 0.0146(13) 0.0189(15) 0.0125(12) -0.0006(11) 0.0048(10) 0.0002(11)
O2 O 0.0116(12) 0.0097(12) 0.0157(13) -0.0051(10) -0.0006(10) -0.0005(10)
O3 O 0.0091(11) 0.0127(13) 0.0156(13) -0.0017(10) 0.0000(10) 0.0044(10)
O4 O 0.0086(11) 0.0118(12) 0.0103(11) 0.0000(9) 0.0010(9) 0.0022(9)
O5 O 0.0101(12) 0.0214(15) 0.0097(11) -0.0026(11) -0.0011(9) 0.0037(11)
O6 O 0.0271(17) 0.0110(12) 0.0104(12) 0.0003(12) 0.0011(12) -0.0034(10)
O7 O 0.0187(14) 0.0129(13) 0.0058(10) 0.0036(11) -0.0036(10) 0.0021(9)
O8 O 0.0103(11) 0.0087(11) 0.0129(12) 0.0033(9) 0.0028(9) 0.0036(9)
O9 O 0.0064(10) 0.0112(12) 0.0154(12) 0.0016(9) 0.0030(9) 0.0003(10)
O10 O 0.0161(13) 0.0135(13) 0.0123(12) -0.0054(11) 0.0010(10) -0.0048(10)
O11 O 0.0141(12) 0.0080(11) 0.0095(11) 0.0005(10) 0.0041(9) -0.0003(9)
O12 O 0.0112(11) 0.0087(11) 0.0076(10) 0.0030(9) -0.0015(9) 0.0004(9)
O13 O 0.0078(11) 0.0106(12) 0.0172(13) -0.0023(9) -0.0060(10) 0.0012(10)
O14 O 0.0111(11) 0.0100(11) 0.0076(10) -0.0027(9) 0.0024(9) 0.0010(9)

loop_
_atom_type_symbol
_atom_type_scat_dispersion_real
_atom_type_scat_dispersion_imag
_atom_type_scat_source
_atom_type_scat_Cromer_Mann_a1
_atom_type_scat_Cromer_Mann_b1
_atom_type_scat_Cromer_Mann_a2
_atom_type_scat_Cromer_Mann_b2
_atom_type_scat_Cromer_Mann_a3
_atom_type_scat_Cromer_Mann_b3
_atom_type_scat_Cromer_Mann_a4
_atom_type_scat_Cromer_Mann_b4
_atom_type_scat_Cromer_Mann_c
O 0.011 0.006 'International Tables Vol C Tables 4.2.6.8 and 6.1.1.4' 3.0485 13.2771 2.2868 5.7011 1.5463 0.3239 0.867 32.908901 0.2508
P 0.102 0.094 'International Tables Vol C Tables 4.2.6.8 and 6.1.1.4' 6.4345 1.9067 4.1791 27.157 1.78 0.526 1.4908 68.164497 1.1149
Fe 0.346 0.844 'International Tables Vol C Tables 4.2.6.8 and 6.1.1.4' 11.7695 4.7611 7.3573 0.3072 3.5222 15.3535 2.3045 76.880501 1.0369
Ag -0.897 1.102 'International Tables Vol C Tables 4.2.6.8 and 6.1.1.4' 19.2808 0.6446 16.688499 7.4726 4.8045 24.6605 1.0463 99.815598 5.179

loop_
_geom_angle_atom_site_label_1
_geom_angle_atom_site_label_2
_geom_angle_atom_site_label_3
_geom_angle_site_symmetry_1
_geom_angle_site_symmetry_2
_geom_angle_site_symmetry_3
_geom_angle
_geom_angle_publ_flag
P2 P1 O1 . . . 133.84(15) yes
P2 P1 O2 . . . 96.73(13) yes
P2 P1 O3 . . . 81.43(13) yes
O1 P1 O2 . . . 114.3(2) yes
O1 P1 O3 . . . 113.62(19) yes
O1 P1 O4 . . . 106.99(18) yes
O2 P1 O3 . . . 112.53(18) yes
O2 P1 O4 . . . 104.96(17) yes
O3 P1 O4 . . . 103.21(17) yes
P1 P2 O5 . . . 94.27(13) yes
P1 P2 O6 . . . 90.22(14) yes
P1 P2 O7 . . . 130.05(14) yes
O4 P2 O5 . . . 107.23(17) yes
O4 P2 O6 . . . 107.79(19) yes
O4 P2 O7 . . . 101.33(17) yes
O5 P2 O6 . . . 112.2(2) yes
O5 P2 O7 . . . 110.58(19) yes
O6 P2 O7 . . . 116.71(18) yes
P4 P3 O8 . . . 83.65(13) yes
P4 P3 O9 . . . 107.02(13) yes
P4 P3 O10 . . . 125.19(14) yes
O8 P3 O9 . . . 111.47(18) yes
O8 P3 O10 . . . 113.57(18) yes
O8 P3 O11 . . . 105.80(17) yes
O9 P3 O10 . . . 112.57(19) yes
O9 P3 O11 . . . 104.96(17) yes
O10 P3 O11 . . . 107.77(18) yes
P3 P4 O12 . . . 88.65(12) yes
P3 P4 O13 . . . 103.86(13) yes
P3 P4 O14 . . . 127.28(12) yes
O11 P4 O12 . . . 107.22(16) yes
O11 P4 O13 . . . 108.89(18) yes
O11 P4 O14 . . . 105.08(17) yes
O12 P4 O13 . . . 112.21(18) yes
O12 P4 O14 . . . 113.04(17) yes
O13 P4 O14 . . . 110.04(18) yes
O2 Fe1 O2 5_445 . 6_545 93.47(13) yes
O2 Fe1 O3 5_445 . . 174.87(13) yes
O2 Fe1 O3 5_445 . 2_555 91.64(13) yes
O2 Fe1 O5 5_445 . . 92.96(14) yes
O2 Fe1 O5 5_445 . 2_555 90.39(14) yes
O2 Fe1 O2 6_545 . 5_445 93.47(13) yes
O2 Fe1 O3 6_545 . . 91.64(13) yes
O2 Fe1 O3 6_545 . 2_555 174.87(13) yes
O2 Fe1 O5 6_545 . . 90.39(14) yes
O2 Fe1 O5 6_545 . 2_555 92.96(14) yes
O3 Fe1 O3 . . 2_555 83.25(13) yes
O3 Fe1 O5 . . . 86.56(13) yes
O3 Fe1 O5 . . 2_555 89.79(13) yes
O3 Fe1 O3 2_555 . . 83.25(13) yes
O3 Fe1 O5 2_555 . . 89.79(13) yes
O3 Fe1 O5 2_555 . 2_555 86.56(13) yes
O5 Fe1 O5 . . 2_555 175.12(16) yes
O5 Fe1 O5 2_555 . . 175.12(16) yes
O7 Fe2 O8 1_565 . . 88.42(13) yes
O7 Fe2 O9 1_565 . 5_455 93.49(13) yes
O7 Fe2 O12 1_565 . . 175.99(13) yes
O7 Fe2 O13 1_565 . 3_676 89.08(14) yes
O7 Fe2 O14 1_565 . 7_566 89.95(13) yes
O8 Fe2 O9 . . 5_455 175.34(12) yes
O8 Fe2 O12 . . . 88.11(13) yes
O8 Fe2 O13 . . 3_676 90.18(13) yes
O8 Fe2 O14 . . 7_566 92.26(12) yes
O9 Fe2 O12 5_455 . . 90.13(13) yes
O9 Fe2 O13 5_455 . 3_676 85.61(13) yes
O9 Fe2 O14 5_455 . 7_566 91.99(12) yes
O12 Fe2 O13 . . 3_676 92.92(13) yes
O12 Fe2 O14 . . 7_566 88.20(12) yes
O13 Fe2 O14 3_676 . 7_566 177.35(13) yes
Ag1' Ag1 O6 . . . 61(28) yes
Ag1' Ag1 O8 . . 5_445 59(25) yes
Ag1' Ag1 O9 . . 5_445 112(25) yes
Ag1' Ag1 O10 . . . 82(25) yes
Ag1' Ag1 O12 . . 7_566 78(28) yes
Ag1' Ag1 O13 . . 3_666 138(28) yes
O6 Ag1 O8 . . 5_445 73.2(2) yes
O6 Ag1 O9 . . 5_445 77.7(3) yes
O6 Ag1 O10 . . . 82.4(3) yes
O6 Ag1 O12 . . 7_566 137.7(4) yes
O6 Ag1 O13 . . 3_666 78.3(2) yes
O8 Ag1 O9 5_445 . 5_445 59.0(2) yes
O8 Ag1 O10 5_445 . . 140.0(4) yes
O8 Ag1 O12 5_445 . 7_566 78.4(3) yes
O8 Ag1 O13 5_445 . 3_666 121.6(3) yes
O9 Ag1 O10 5_445 . . 145.1(4) yes
O9 Ag1 O12 5_445 . 7_566 113.1(4) yes
O9 Ag1 O13 5_445 . 3_666 65.7(2) yes
O10 Ag1 O12 . . 7_566 101.0(3) yes
O10 Ag1 O13 . . 3_666 82.3(3) yes
O12 Ag1 O13 7_566 . 3_666 143.9(3) yes
Ag1 Ag1' O6 . . . 115(28) yes
Ag1 Ag1' O8 . . 5_445 117(26) yes
Ag1 Ag1' O9 . . 5_445 63(24) yes
Ag1 Ag1' O10 . . . 93(25) yes
Ag1 Ag1' O12 . . 7_566 97(29) yes
Ag1 Ag1' O13 . . 3_666 39(26) yes
O6 Ag1' O8 . . 5_445 77(3) yes
O6 Ag1' O9 . . 5_445 78(3) yes
O6 Ag1' O10 . . . 85(4) yes
O6 Ag1' O12 . . 7_566 147(4) yes
O6 Ag1' O13 . . 3_666 77(3) yes
O8 Ag1' O9 5_445 . 5_445 60(2) yes
O8 Ag1' O10 5_445 . . 149(5) yes
O8 Ag1' O12 5_445 . 7_566 81(3) yes
O8 Ag1' O13 5_445 . 3_666 119(3) yes
O9 Ag1' O10 5_445 . . 140(4) yes
O9 Ag1' O12 5_445 . 7_566 111(4) yes
O9 Ag1' O13 5_445 . 3_666 62(2) yes
O10 Ag1' O12 . . 7_566 103(4) yes
O10 Ag1' O13 . . 3_666 79(3) yes
O12 Ag1' O13 7_566 . 3_666 136(4) yes
Ag4 Ag2 O1 . . 2_655 131.22(18) yes
Ag4 Ag2 O2 . . . 58.87(18) yes
Ag4 Ag2 O5 . . 5_555 62.4(2) yes
Ag4 Ag2 O6 . . . 54.2(2) yes
Ag4 Ag2 O10 . . . 47.88(18) yes
Ag4 Ag2 O13 . . 3_666 105.76(18) yes
Ag4 Ag2 O14 . . 3_666 122.86(18) yes
O1 Ag2 O2 2_655 . . 73.59(10) yes
O1 Ag2 O5 2_655 . 5_555 87.95(11) yes
O1 Ag2 O6 2_655 . . 116.49(11) yes
O1 Ag2 O10 2_655 . . 164.68(12) yes
O1 Ag2 O13 2_655 . 3_666 116.75(11) yes
O1 Ag2 O14 2_655 . 3_666 101.91(10) yes
O2 Ag2 O5 . . 5_555 63.11(9) yes
O2 Ag2 O6 . . . 65.80(9) yes
O2 Ag2 O10 . . . 106.54(10) yes
O2 Ag2 O13 . . 3_666 136.95(9) yes
O2 Ag2 O14 . . 3_666 169.49(10) yes
O5 Ag2 O6 5_555 . . 112.24(10) yes
O5 Ag2 O10 5_555 . . 78.84(11) yes
O5 Ag2 O13 5_555 . 3_666 150.23(10) yes
O5 Ag2 O14 5_555 . 3_666 107.70(10) yes
O6 Ag2 O10 . . . 76.21(11) yes
O6 Ag2 O13 . . 3_666 73.01(9) yes
O6 Ag2 O14 . . 3_666 124.28(10) yes
O10 Ag2 O13 . . 3_666 74.05(10) yes
O10 Ag2 O14 . . 3_666 75.21(10) yes
O13 Ag2 O14 3_666 . 3_666 53.56(9) yes
Ag3' Ag3 Ag3'' . . . 63(6) yes
Ag3' Ag3 Ag4 . . 5_555 157(9) yes
Ag3' Ag3 Ag4' . . 5_555 160(8) yes
Ag3' Ag3 O1 . . 2_665 112(7) yes
Ag3' Ag3 O3 . . 5_555 61(7) yes
Ag3' Ag3 O3 . . 6_555 12(4) yes
Ag3' Ag3 O4 . . 1_565 62(5) yes
Ag3' Ag3 O6 . . 5_555 123(5) yes
Ag3' Ag3 O7 . . 1_565 78(7) yes
Ag3'' Ag3 Ag4 . . 5_555 139(5) yes
Ag3'' Ag3 Ag4' . . 5_555 136(5) yes
Ag3'' Ag3 O1 . . 2_665 148(4) yes
Ag3'' Ag3 O3 . . 5_555 106(4) yes
Ag3'' Ag3 O3 . . 6_555 58(4) yes
Ag3'' Ag3 O4 . . 1_565 80(3) yes
Ag3'' Ag3 O6 . . 5_555 95(4) yes
Ag4 Ag3 O1 5_555 . 2_665 53.2(7) yes
Ag4 Ag3 O3 5_555 . 5_555 100.4(12) yes
Ag4 Ag3 O3 5_555 . 6_555 157.8(17) yes
Ag4 Ag3 O4 5_555 . 1_565 118.9(9) yes
Ag4 Ag3 O6 5_555 . 5_555 60.1(9) yes
Ag4 Ag3 O7 5_555 . 1_565 121.3(14) yes
Ag4' Ag3 O1 5_555 . 2_665 49.6(7) yes
Ag4' Ag3 O3 5_555 . 5_555 108.5(12) yes
Ag4' Ag3 O3 5_555 . 6_555 165.2(18) yes
Ag4' Ag3 O4 5_555 . 1_565 111.4(8) yes
Ag4' Ag3 O6 5_555 . 5_555 66.5(10) yes
Ag4' Ag3 O7 5_555 . 1_565 113.1(13) yes
O1 Ag3 O3 2_665 . 5_555 97.0(15) yes
O1 Ag3 O3 2_665 . 6_555 123.1(17) yes
O1 Ag3 O4 2_665 . 1_565 71.0(8) yes
O1 Ag3 O6 2_665 . 5_555 111.2(15) yes
O1 Ag3 O7 2_665 . 1_565 106.9(10) yes
O3 Ag3 O3 5_555 . 6_555 57.5(7) yes
O3 Ag3 O4 5_555 . 1_565 109.8(14) yes
O3 Ag3 O6 5_555 . 5_555 79.5(10) yes
O3 Ag3 O7 5_555 . 1_565 138.3(13) yes
O3 Ag3 O3 6_555 . 5_555 57.5(7) yes
O3 Ag3 O4 6_555 . 1_565 72.7(9) yes
O3 Ag3 O6 6_555 . 5_555 111.8(9) yes
O3 Ag3 O7 6_555 . 1_565 80.8(9) yes
O4 Ag3 O6 1_565 . 5_555 170(2) yes
O4 Ag3 O7 1_565 . 1_565 51.0(6) yes
O6 Ag3 O7 5_555 . 1_565 120.4(17) yes
Ag3 Ag3' Ag3'' . . . 86(8) yes
Ag3 Ag3' O1 . . 2_665 61(6) yes
Ag3 Ag3' O3 . . 5_555 113(7) yes
Ag3 Ag3' O3 . . 6_555 166(5) yes
Ag3 Ag3' O4 . . 1_565 112(5) yes
Ag3 Ag3' O5 . . 5_555 104(5) yes
Ag3 Ag3' O6 . . 5_555 50(5) yes
Ag3 Ag3' O7 . . 1_565 96(8) yes
Ag3'' Ag3' O1 . . 2_665 132.5(17) yes
Ag3'' Ag3' O3 . . 5_555 127.7(16) yes
Ag3'' Ag3' O3 . . 6_555 87.6(14) yes
Ag3'' Ag3' O4 . . 1_565 94.7(14) yes
Ag3'' Ag3' O5 . . 5_555 71.1(15) yes
Ag3'' Ag3' O6 . . 5_555 77.4(14) yes
O1 Ag3' O3 2_665 . 5_555 97.5(3) yes
O1 Ag3' O3 2_665 . 6_555 131.3(4) yes
O1 Ag3' O4 2_665 . 1_565 71.54(16) yes
O1 Ag3' O5 2_665 . 5_555 144.7(3) yes
O1 Ag3' O6 2_665 . 5_555 100.8(2) yes
O1 Ag3' O7 2_665 . 1_565 104.7(2) yes
O3 Ag3' O3 5_555 . 6_555 62.5(2) yes
O3 Ag3' O4 5_555 . 1_565 118.4(4) yes
O3 Ag3' O5 5_555 . 5_555 57.31(14) yes
O3 Ag3' O6 5_555 . 5_555 79.45(19) yes
O3 Ag3' O7 5_555 . 1_565 149.6(3) yes
O3 Ag3' O3 6_555 . 5_555 62.5(2) yes
O3 Ag3' O4 6_555 . 1_565 80.1(2) yes
O3 Ag3' O5 6_555 . 5_555 62.73(14) yes
O3 Ag3' O6 6_555 . 5_555 116.42(19) yes
O3 Ag3' O7 6_555 . 1_565 87.2(2) yes
O4 Ag3' O5 1_565 . 5_555 140.2(2) yes
O4 Ag3' O6 1_565 . 5_555 160.9(4) yes
O4 Ag3' O7 1_565 . 1_565 52.67(15) yes
O5 Ag3' O6 5_555 . 5_555 53.88(13) yes
O5 Ag3' O7 5_555 . 1_565 108.6(2) yes
O6 Ag3' O7 5_555 . 1_565 115.6(4) yes
Ag3 Ag3'' O3 . . 6_555 111(4) yes
Ag3 Ag3'' O4 . . 1_565 87(3) yes
Ag3 Ag3'' O5 . . 5_555 106(3) yes
Ag3 Ag3'' O6 . . 5_555 71(3) yes
Ag3 Ag3'' O7 . . 1_565 129(3) yes
Ag3 Ag3'' O8 . . . 126(4) yes
Ag3' Ag3'' O3 . . 6_555 80.0(14) yes
Ag3' Ag3'' O4 . . 1_565 73.9(14) yes
Ag3' Ag3'' O5 . . 5_555 98.6(16) yes
Ag3' Ag3'' O6 . . 5_555 90.1(13) yes
Ag3' Ag3'' O7 . . 1_565 129.0(16) yes
Ag3' Ag3'' O8 . . . 157.4(15) yes
O1 Ag3'' O3 2_665 . 6_555 113.7(4) yes
O1 Ag3'' O4 2_665 . 1_565 64.5(3) yes
O1 Ag3'' O5 2_665 . 5_555 130.7(4) yes
O1 Ag3'' O6 2_665 . 5_555 92.1(4) yes
O1 Ag3'' O7 2_665 . 1_565 104.1(5) yes
O1 Ag3'' O8 2_665 . . 124.3(4) yes
O3 Ag3'' O4 6_555 . 1_565 77.6(3) yes
O3 Ag3'' O5 6_555 . 5_555 64.4(3) yes
O3 Ag3'' O6 6_555 . 5_555 117.3(5) yes
O3 Ag3'' O7 6_555 . 1_565 95.1(4) yes
O3 Ag3'' O8 6_555 . . 120.8(5) yes
O4 Ag3'' O5 1_565 . 5_555 142.0(4) yes
O4 Ag3'' O6 1_565 . 5_555 156.3(6) yes
O4 Ag3'' O7 1_565 . 1_565 55.7(3) yes
O4 Ag3'' O8 1_565 . . 116.5(4) yes
O5 Ag3'' O6 5_555 . 5_555 56.2(3) yes
O5 Ag3'' O7 5_555 . 1_565 125.1(5) yes
O5 Ag3'' O8 5_555 . . 84.8(4) yes
O6 Ag3'' O7 5_555 . 1_565 134.2(4) yes
O6 Ag3'' O8 5_555 . . 73.2(3) yes
O7 Ag3'' O8 1_565 . . 62.2(2) yes
Ag2 Ag4 Ag3 . . 5_445 105.2(7) yes
Ag2 Ag4 Ag4' . . . 142.6(14) yes
Ag2 Ag4 O1 . . 6_555 138.9(4) yes
Ag2 Ag4 O2 . . . 60.9(2) yes
Ag2 Ag4 O3 . . 6_555 104.5(3) yes
Ag2 Ag4 O5 . . 5_555 51.12(16) yes
Ag2 Ag4 O6 . . . 58.1(3) yes
Ag2 Ag4 O10 . . . 56.0(2) yes
Ag3 Ag4 Ag4' 5_445 . . 103.2(15) yes
Ag3 Ag4 O1 5_445 . 6_555 52.3(7) yes
Ag3 Ag4 O2 5_445 . . 74.2(9) yes
Ag3 Ag4 O3 5_445 . 6_555 100.7(9) yes
Ag3 Ag4 O5 5_445 . 5_555 134.4(9) yes
Ag3 Ag4 O6 5_445 . . 50.6(6) yes
Ag3 Ag4 O10 5_445 . . 126.6(9) yes
Ag4' Ag4 O1 . . 6_555 78.3(13) yes
Ag4' Ag4 O2 . . . 152.3(17) yes
Ag4' Ag4 O3 . . 6_555 93.5(18) yes
Ag4' Ag4 O5 . . 5_555 117.9(16) yes
Ag4' Ag4 O6 . . . 131.9(17) yes
Ag4' Ag4 O10 . . . 87.4(13) yes
O1 Ag4 O2 6_555 . . 78.8(3) yes
O1 Ag4 O3 6_555 . 6_555 57.3(2) yes
O1 Ag4 O5 6_555 . 5_555 116.1(4) yes
O1 Ag4 O6 6_555 . . 101.2(3) yes
O1 Ag4 O10 6_555 . . 164.3(5) yes
O2 Ag4 O3 . . 6_555 60.74(19) yes
O2 Ag4 O5 . . 5_555 60.29(19) yes
O2 Ag4 O6 . . . 68.2(3) yes
O2 Ag4 O10 . . . 116.7(4) yes
O3 Ag4 O5 6_555 . 5_555 60.20(19) yes
O3 Ag4 O6 6_555 . . 127.1(4) yes
O3 Ag4 O10 6_555 . . 131.1(3) yes
O5 Ag4 O6 5_555 . . 105.5(4) yes
O5 Ag4 O10 5_555 . . 76.4(2) yes
O6 Ag4 O10 . . . 83.4(4) yes
Ag3 Ag4' Ag4 5_445 . . 67.8(15) yes
Ag3 Ag4' O1 5_445 . 6_555 50.3(7) yes
Ag3 Ag4' O3 5_445 . 6_555 95.9(9) yes
Ag3 Ag4' O6 5_445 . . 46.3(6) yes
Ag3 Ag4' O10 5_445 . . 119.2(9) yes
Ag3 Ag4' O14 5_445 . 7_566 103.0(8) yes
Ag4 Ag4' O1 . . 6_555 89.9(13) yes
Ag4 Ag4' O3 . . 6_555 77.3(16) yes
Ag4 Ag4' O10 . . . 80.6(14) yes
Ag4 Ag4' O14 . . 7_566 151.9(19) yes
O1 Ag4' O3 6_555 . 6_555 56.5(2) yes
O1 Ag4' O6 6_555 . . 93.0(4) yes
O1 Ag4' O10 6_555 . . 168.5(7) yes
O1 Ag4' O14 6_555 . 7_566 104.5(4) yes
O3 Ag4' O6 6_555 . . 113.1(3) yes
O3 Ag4' O10 6_555 . . 126.6(3) yes
O3 Ag4' O14 6_555 . 7_566 130.8(5) yes
O6 Ag4' O10 . . . 75.6(4) yes
O6 Ag4' O14 . . 7_566 112.8(3) yes
O10 Ag4' O14 . . 7_566 81.6(2) yes
P1 O1 Ag2 . . 2_655 127.2(2) yes
P1 O1 Ag3 . . 2_645 138.9(11) yes
P1 O1 Ag3' . . 2_645 135.4(3) yes
P1 O1 Ag3'' . . 2_645 143.5(3) yes
P1 O1 Ag4 . . 6_545 106.3(3) yes
P1 O1 Ag4' . . 6_545 109.1(3) yes
P1 O1 O4 . . 2_655 123.08(18) yes
Ag2 O1 Ag3 2_655 . 2_645 93.2(10) yes
Ag2 O1 Ag3' 2_655 . 2_645 95.3(2) yes
Ag2 O1 Ag3'' 2_655 . 2_645 87.7(3) yes
Ag2 O1 Ag4 2_655 . 6_545 93.2(3) yes
Ag2 O1 Ag4' 2_655 . 6_545 82.5(3) yes
Ag2 O1 O2 2_655 . . 97.64(15) yes
Ag2 O1 O3 2_655 . . 125.86(16) yes
Ag2 O1 O4 2_655 . . 152.09(17) yes
Ag2 O1 O4 2_655 . 2_655 66.49(10) yes
Ag3 O1 Ag4 2_645 . 6_545 74.5(10) yes
Ag3 O1 Ag4' 2_645 . 6_545 80.1(11) yes
Ag3 O1 O2 2_645 . . 153.7(11) yes
Ag3 O1 O3 2_645 . . 129.6(9) yes
Ag3 O1 O4 2_645 . . 102.5(11) yes
Ag3 O1 O4 2_645 . 2_655 61.9(9) yes
Ag3' O1 Ag4 2_645 . 6_545 81.0(4) yes
Ag3' O1 Ag4' 2_645 . 6_545 86.9(4) yes
Ag3' O1 O2 2_645 . . 146.8(3) yes
Ag3' O1 O3 2_645 . . 131.4(2) yes
Ag3' O1 O4 2_645 . . 97.9(3) yes
Ag3' O1 O4 2_645 . 2_655 57.33(17) yes
Ag3'' O1 Ag4 2_645 . 6_545 78.4(3) yes
Ag3'' O1 Ag4' 2_645 . 6_545 83.0(4) yes
Ag3'' O1 O2 2_645 . . 151.9(2) yes
Ag3'' O1 O3 2_645 . . 136.1(3) yes
Ag3'' O1 O4 2_645 . . 106.0(3) yes
Ag3'' O1 O4 2_645 . 2_655 56.2(2) yes
Ag4 O1 O2 6_545 . . 128.3(3) yes
Ag4 O1 O3 6_545 . . 72.9(2) yes
Ag4 O1 O4 6_545 . . 113.1(3) yes
Ag4 O1 O4 6_545 . 2_655 129.5(3) yes
Ag4' O1 O2 6_545 . . 125.0(4) yes
Ag4' O1 O3 6_545 . . 75.7(2) yes
Ag4' O1 O4 6_545 . . 122.6(3) yes
Ag4' O1 O4 6_545 . 2_655 127.8(3) yes
O2 O1 O3 . . . 59.91(13) yes
O2 O1 O4 . . . 59.12(13) yes
O2 O1 O4 . . 2_655 100.85(14) yes
O3 O1 O4 . . . 58.65(12) yes
O3 O1 O4 . . 2_655 156.41(16) yes
O4 O1 O4 . . 2_655 100.70(14) yes
O4 O1 O4 2_655 . . 100.70(14) yes
P1 O2 Fe1 . . 5_555 140.8(2) yes
P1 O2 Ag2 . . . 104.60(15) yes
P1 O2 Ag4 . . . 130.5(3) yes
P1 O2 O2 . . 2_655 104.03(17) yes
P1 O2 O3 . . 6_555 151.14(19) yes
P1 O2 O4 . . 6_555 100.84(16) yes
P1 O2 O5 . . 5_555 148.98(19) yes
P1 O2 O5 . . 6_555 105.75(17) yes
Fe1 O2 Ag2 5_555 . . 91.69(11) yes
Fe1 O2 Ag4 5_555 . . 88.5(2) yes
Fe1 O2 O1 5_555 . . 108.17(16) yes
Fe1 O2 O3 5_555 . . 148.49(18) yes
Fe1 O2 O3 5_555 . 6_555 45.47(9) yes
Fe1 O2 O4 5_555 . . 144.37(17) yes
Fe1 O2 O4 5_555 . 6_555 80.78(12) yes
Ag2 O2 Ag4 . . . 60.20(19) yes
Ag2 O2 O1 . . . 111.12(13) yes
Ag2 O2 O2 . . 2_655 80.22(10) yes
Ag2 O2 O3 . . . 119.69(14) yes
Ag2 O2 O3 . . 6_555 103.01(12) yes
Ag2 O2 O4 . . . 66.15(10) yes
Ag2 O2 O4 . . 6_555 147.60(14) yes
Ag2 O2 O5 . . 5_555 50.52(9) yes
Ag2 O2 O5 . . 6_555 134.82(13) yes
Ag4 O2 O1 . . . 161.9(3) yes
Ag4 O2 O2 . . 2_655 117.17(19) yes
Ag4 O2 O3 . . . 108.6(2) yes
Ag4 O2 O3 . . 6_555 59.5(2) yes
Ag4 O2 O4 . . . 102.3(3) yes
Ag4 O2 O4 . . 6_555 88.0(2) yes
Ag4 O2 O5 . . 5_555 58.81(17) yes
Ag4 O2 O5 . . 6_555 117.5(3) yes
O1 O2 O2 . . 2_655 73.86(13) yes
O1 O2 O3 . . . 60.16(13) yes
O1 O2 O3 . . 6_555 137.81(16) yes
O1 O2 O4 . . . 60.06(13) yes
O1 O2 O4 . . 6_555 101.14(14) yes
O1 O2 O5 . . 5_555 130.05(16) yes
O1 O2 O5 . . 6_555 80.10(14) yes
O2 O2 O3 2_655 . . 133.72(16) yes
O2 O2 O3 2_655 . 6_555 88.74(12) yes
O2 O2 O4 2_655 . . 103.22(14) yes
O2 O2 O4 2_655 . 6_555 112.67(14) yes
O2 O2 O5 2_655 . 5_555 58.36(11) yes
O2 O2 O5 2_655 . 6_555 60.47(11) yes
O3 O2 O3 . . 6_555 121.46(15) yes
O3 O2 O4 . . . 59.04(12) yes
O3 O2 O4 . . 6_555 73.88(12) yes
O3 O2 O5 . . 5_555 166.15(17) yes
O3 O2 O5 . . 6_555 104.06(15) yes
O3 O2 O3 6_555 . . 121.46(15) yes
O3 O2 O4 6_555 . . 161.64(17) yes
O3 O2 O4 6_555 . 6_555 50.34(10) yes
O3 O2 O5 6_555 . 5_555 59.29(11) yes
O3 O2 O5 6_555 . 6_555 58.08(11) yes
O4 O2 O4 . . 6_555 132.73(15) yes
O4 O2 O5 . . 5_555 115.35(15) yes
O4 O2 O5 . . 6_555 140.12(17) yes
O4 O2 O4 6_555 . . 132.73(15) yes
O4 O2 O5 6_555 . 5_555 109.45(14) yes
O4 O2 O5 6_555 . 6_555 52.76(11) yes
O5 O2 O5 5_555 . 6_555 87.98(13) yes
O5 O2 O5 6_555 . 5_555 87.98(13) yes
P1 O3 Fe1 . . . 126.02(19) yes
P1 O3 Ag3 . . 5_445 102.6(7) yes
P1 O3 Ag3 . . 6_545 134.0(8) yes
P1 O3 Ag3' . . 5_445 108.1(2) yes
P1 O3 Ag3' . . 6_545 133.1(2) yes
P1 O3 Ag3'' . . 6_545 127.0(3) yes
P1 O3 Ag4 . . 6_545 82.48(19) yes
P1 O3 Ag4' . . 6_545 80.56(19) yes
P1 O3 O2 . . 6_545 87.85(15) yes
P1 O3 O3 . . 2_555 155.2(2) yes
P1 O3 O5 . . . 96.68(16) yes
P1 O3 O5 . . 2_555 137.97(19) yes
Fe1 O3 Ag3 . . 5_445 92.6(6) yes
Fe1 O3 Ag3 . . 6_545 98.1(7) yes
Fe1 O3 Ag3' . . 5_445 88.89(15) yes
Fe1 O3 Ag3' . . 6_545 99.23(17) yes
Fe1 O3 Ag3'' . . 6_545 101.2(3) yes
Fe1 O3 Ag4 . . 6_545 87.0(2) yes
Fe1 O3 Ag4' . . 6_545 95.4(3) yes
Fe1 O3 O1 . . . 117.50(16) yes
Fe1 O3 O2 . . . 147.56(17) yes
Fe1 O3 O3 . . 2_555 48.38(10) yes
Fe1 O3 O4 . . . 90.20(14) yes
Fe1 O3 O5 . . . 45.14(9) yes
Ag3 O3 Ag3 5_445 . 6_545 86.1(11) yes
Ag3 O3 Ag3' 5_445 . 6_545 85.1(7) yes
Ag3 O3 Ag3'' 5_445 . 6_545 97.2(7) yes
Ag3 O3 Ag4 5_445 . 6_545 173.9(7) yes
Ag3 O3 Ag4' 5_445 . 6_545 167.4(7) yes
Ag3 O3 O1 5_445 . . 134.9(7) yes
Ag3 O3 O2 5_445 . . 76.5(7) yes
Ag3 O3 O2 5_445 . 6_545 123.2(6) yes
Ag3 O3 O3 5_445 . 2_555 57.9(7) yes
Ag3 O3 O4 5_445 . . 89.1(7) yes
Ag3 O3 O5 5_445 . . 64.3(6) yes
Ag3 O3 O5 5_445 . 2_555 117.1(7) yes
Ag3 O3 Ag3 6_545 . 5_445 86.1(11) yes
Ag3 O3 Ag3' 6_545 . 5_445 82.5(9) yes
Ag3 O3 Ag4 6_545 . 6_545 87.9(9) yes
Ag3 O3 Ag4' 6_545 . 6_545 83.1(9) yes
Ag3 O3 O1 6_545 . . 118.8(9) yes
Ag3 O3 O2 6_545 . . 111.3(6) yes
Ag3 O3 O2 6_545 . 6_545 125.0(6) yes
Ag3 O3 O3 6_545 . 2_555 64.6(8) yes
Ag3 O3 O4 6_545 . . 170.6(6) yes
Ag3 O3 O5 6_545 . . 126.8(8) yes
Ag3 O3 O5 6_545 . 2_555 65.7(6) yes
Ag3' O3 Ag3' 5_445 . 6_545 81.6(3) yes
Ag3' O3 Ag3'' 5_445 . 6_545 93.8(3) yes
Ag3' O3 Ag4 5_445 . 6_545 169.0(2) yes
Ag3' O3 Ag4' 5_445 . 6_545 165.4(3) yes
Ag3' O3 O1 5_445 . . 140.5(2) yes
Ag3' O3 O2 5_445 . . 81.85(17) yes
Ag3' O3 O2 5_445 . 6_545 122.17(18) yes
Ag3' O3 O3 5_445 . 2_555 52.45(15) yes
Ag3' O3 O4 5_445 . . 93.3(2) yes
Ag3' O3 O5 5_445 . . 63.99(17) yes
Ag3' O3 O5 5_445 . 2_555 111.57(18) yes
Ag3' O3 Ag3' 6_545 . 5_445 81.6(3) yes
Ag3' O3 Ag4 6_545 . 6_545 89.0(3) yes
Ag3' O3 Ag4' 6_545 . 6_545 84.0(3) yes
Ag3' O3 O1 6_545 . . 118.8(3) yes
Ag3' O3 O2 6_545 . . 109.94(18) yes
Ag3' O3 O2 6_545 . 6_545 126.50(19) yes
Ag3' O3 O3 6_545 . 2_555 65.0(2) yes
Ag3' O3 O4 6_545 . . 169.1(2) yes
Ag3' O3 O5 6_545 . . 127.1(2) yes
Ag3' O3 O5 6_545 . 2_555 67.22(16) yes
Ag3'' O3 Ag4 6_545 . 6_545 77.0(3) yes
Ag3'' O3 Ag4' 6_545 . 6_545 71.7(3) yes
Ag3'' O3 O1 6_545 . . 107.8(3) yes
Ag3'' O3 O2 6_545 . . 110.4(3) yes
Ag3'' O3 O2 6_545 . 6_545 120.3(3) yes
Ag3'' O3 O3 6_545 . 2_555 74.1(3) yes
Ag3'' O3 O4 6_545 . . 166.7(3) yes
Ag3'' O3 O5 6_545 . . 136.0(3) yes
Ag3'' O3 O5 6_545 . 2_555 63.5(3) yes
Ag4 O3 O1 6_545 . . 49.82(16) yes
Ag4 O3 O2 6_545 . . 106.9(2) yes
Ag4 O3 O2 6_545 . 6_545 59.8(2) yes
Ag4 O3 O3 6_545 . 2_555 118.16(19) yes
Ag4 O3 O4 6_545 . . 97.0(2) yes
Ag4 O3 O5 6_545 . . 118.8(3) yes
Ag4 O3 O5 6_545 . 2_555 59.01(17) yes
Ag4' O3 O1 6_545 . . 47.85(17) yes
Ag4' O3 O2 6_545 . . 101.4(2) yes
Ag4' O3 O2 6_545 . 6_545 68.8(3) yes
Ag4' O3 O3 6_545 . 2_555 122.0(2) yes
Ag4' O3 O4 6_545 . . 100.6(2) yes
Ag4' O3 O5 6_545 . . 127.8(3) yes
Ag4' O3 O5 6_545 . 2_555 63.9(2) yes
O1 O3 O2 . . . 59.93(13) yes
O1 O3 O2 . . 6_545 74.80(13) yes
O1 O3 O3 . . 2_555 164.95(18) yes
O1 O3 O4 . . . 60.18(12) yes
O1 O3 O5 . . . 113.15(15) yes
O1 O3 O5 . . 2_555 107.65(15) yes
O2 O3 O2 . . 6_545 119.81(15) yes
O2 O3 O3 . . 2_555 134.19(17) yes
O2 O3 O4 . . . 59.63(12) yes
O2 O3 O5 . . . 103.72(15) yes
O2 O3 O5 . . 2_555 164.99(17) yes
O2 O3 O2 6_545 . . 119.81(15) yes
O2 O3 O3 6_545 . 2_555 91.26(13) yes
O2 O3 O4 6_545 . . 64.31(12) yes
O2 O3 O5 6_545 . . 59.04(12) yes
O2 O3 O5 6_545 . 2_555 59.58(11) yes
O3 O3 O4 2_555 . . 119.08(16) yes
O3 O3 O5 2_555 . . 62.18(12) yes
O3 O3 O5 2_555 . 2_555 59.22(11) yes
O4 O3 O5 . . . 57.35(12) yes
O4 O3 O5 . . 2_555 123.66(16) yes
O5 O3 O5 . . 2_555 88.71(13) yes
O5 O3 O5 2_555 . . 88.71(13) yes
P1 O4 P2 . . . 122.55(19) yes
P1 O4 Ag3 . . 1_545 131.0(9) yes
P1 O4 Ag3' . . 1_545 130.7(3) yes
P1 O4 Ag3'' . . 1_545 142.1(3) yes
P1 O4 O1 . . 2_655 91.44(15) yes
P1 O4 O2 . . 6_545 87.04(14) yes
P1 O4 O5 . . . 104.13(16) yes
P1 O4 O6 . . . 99.76(16) yes
P1 O4 O7 . . . 160.3(2) yes
P2 O4 Ag3 . . 1_545 104.9(9) yes
P2 O4 Ag3' . . 1_545 106.3(3) yes
P2 O4 Ag3'' . . 1_545 95.1(3) yes
P2 O4 O1 . . . 154.02(19) yes
P2 O4 O1 . . 2_655 125.85(16) yes
P2 O4 O2 . . . 108.60(17) yes
P2 O4 O2 . . 6_545 94.12(15) yes
P2 O4 O3 . . . 92.85(15) yes
Ag3 O4 O1 1_545 . . 100.6(10) yes
Ag3 O4 O1 1_545 . 2_655 47.1(7) yes
Ag3 O4 O2 1_545 . . 120.6(7) yes
Ag3 O4 O2 1_545 . 6_545 102.1(7) yes
Ag3 O4 O3 1_545 . . 159.2(9) yes
Ag3 O4 O5 1_545 . . 122.8(8) yes
Ag3 O4 O6 1_545 . . 114.9(9) yes
Ag3 O4 O7 1_545 . . 67.7(9) yes
Ag3' O4 O1 1_545 . . 98.5(3) yes
Ag3' O4 O1 1_545 . 2_655 51.13(15) yes
Ag3' O4 O2 1_545 . . 124.63(19) yes
Ag3' O4 O2 1_545 . 6_545 96.03(19) yes
Ag3' O4 O3 1_545 . . 154.5(3) yes
Ag3' O4 O5 1_545 . . 120.7(2) yes
Ag3' O4 O6 1_545 . . 119.4(3) yes
Ag3' O4 O7 1_545 . . 68.7(3) yes
Ag3'' O4 O1 1_545 . . 109.3(3) yes
Ag3'' O4 O1 1_545 . 2_655 59.4(3) yes
Ag3'' O4 O2 1_545 . . 132.6(3) yes
Ag3'' O4 O2 1_545 . 6_545 95.1(3) yes
Ag3'' O4 O3 1_545 . . 159.4(3) yes
Ag3'' O4 O5 1_545 . . 110.2(3) yes
Ag3'' O4 O6 1_545 . . 111.1(3) yes
Ag3'' O4 O7 1_545 . . 57.3(2) yes
O1 O4 O1 . . 2_655 76.13(13) yes
O1 O4 O2 . . . 60.82(13) yes
O1 O4 O2 . . 6_545 75.60(13) yes
O1 O4 O3 . . . 61.17(13) yes
O1 O4 O5 . . . 123.25(15) yes
O1 O4 O6 . . . 133.95(17) yes
O1 O4 O7 . . . 163.62(18) yes
O1 O4 O1 2_655 . . 76.13(13) yes
O1 O4 O2 2_655 . . 73.60(13) yes
O1 O4 O2 2_655 . 6_545 131.69(14) yes
O1 O4 O3 2_655 . . 128.44(15) yes
O1 O4 O5 2_655 . . 160.54(15) yes
O1 O4 O6 2_655 . . 106.89(15) yes
O1 O4 O7 2_655 . . 101.50(14) yes
O2 O4 O2 . . 6_545 122.31(15) yes
O2 O4 O3 . . . 61.34(13) yes
O2 O4 O5 . . . 112.68(16) yes
O2 O4 O6 . . . 75.74(14) yes
O2 O4 O7 . . . 134.62(17) yes
O2 O4 O2 6_545 . . 122.31(15) yes
O2 O4 O3 6_545 . . 65.34(12) yes
O2 O4 O5 6_545 . . 61.96(12) yes
O2 O4 O6 6_545 . . 120.95(15) yes
O2 O4 O7 6_545 . . 95.11(14) yes
O3 O4 O5 . . . 67.50(13) yes
O3 O4 O6 . . . 85.87(15) yes
O3 O4 O7 . . . 127.51(17) yes
O5 O4 O6 . . . 59.50(13) yes
O5 O4 O7 . . . 60.54(13) yes
O6 O4 O7 . . . 62.40(13) yes
P2 O5 Fe1 . . . 127.4(2) yes
P2 O5 Ag2 . . 5_445 110.53(17) yes
P2 O5 Ag3' . . 5_445 83.5(2) yes
P2 O5 Ag3'' . . 5_445 85.8(3) yes
P2 O5 Ag4 . . 5_445 137.8(3) yes
P2 O5 O2 . . 5_445 159.8(2) yes
P2 O5 O2 . . 6_545 99.60(17) yes
P2 O5 O3 . . . 83.65(16) yes
P2 O5 O3 . . 2_555 129.9(2) yes
Fe1 O5 Ag2 . . 5_445 107.25(15) yes
Fe1 O5 Ag3' . . 5_445 86.8(2) yes
Fe1 O5 Ag3'' . . 5_445 93.3(2) yes
Fe1 O5 Ag4 . . 5_445 90.5(2) yes
Fe1 O5 O3 . . . 48.29(10) yes
Fe1 O5 O3 . . 2_555 46.59(10) yes
Fe1 O5 O4 . . . 90.81(14) yes
Fe1 O5 O6 . . . 127.19(18) yes
Fe1 O5 O7 . . . 139.37(18) yes
Ag2 O5 Ag3' 5_445 . 5_445 144.1(2) yes
Ag2 O5 Ag3'' 5_445 . 5_445 134.0(2) yes
Ag2 O5 Ag4 5_445 . 5_445 66.5(3) yes
Ag2 O5 O2 5_445 . 5_445 66.36(10) yes
Ag2 O5 O2 5_445 . 6_545 90.37(13) yes
Ag2 O5 O3 5_445 . . 152.00(16) yes
Ag2 O5 O3 5_445 . 2_555 118.11(14) yes
Ag2 O5 O4 5_445 . . 123.07(15) yes
Ag2 O5 O6 5_445 . . 125.48(15) yes
Ag2 O5 O7 5_445 . . 76.28(12) yes
Ag3' O5 Ag4 5_445 . 5_445 80.8(3) yes
Ag3' O5 O2 5_445 . 5_445 110.97(19) yes
Ag3' O5 O2 5_445 . 6_545 120.7(2) yes
Ag3' O5 O3 5_445 . . 58.7(2) yes
Ag3' O5 O3 5_445 . 2_555 50.05(18) yes
Ag3' O5 O4 5_445 . . 88.61(18) yes
Ag3' O5 O6 5_445 . . 52.91(18) yes
Ag3' O5 O7 5_445 . . 114.4(2) yes
Ag3'' O5 Ag4 5_445 . 5_445 72.7(3) yes
Ag3'' O5 O2 5_445 . 5_445 110.9(2) yes
Ag3'' O5 O2 5_445 . 6_545 130.3(2) yes
Ag3'' O5 O3 5_445 . . 68.9(2) yes
Ag3'' O5 O3 5_445 . 2_555 52.1(2) yes
Ag3'' O5 O4 5_445 . . 96.5(3) yes
Ag3'' O5 O6 5_445 . . 53.2(2) yes
Ag3'' O5 O7 5_445 . . 113.5(2) yes
Ag4 O5 O2 5_445 . 5_445 60.9(2) yes
Ag4 O5 O2 5_445 . 6_545 122.1(2) yes
Ag4 O5 O3 5_445 . . 119.3(2) yes
Ag4 O5 O3 5_445 . 2_555 60.8(2) yes
Ag4 O5 O4 5_445 . . 169.2(3) yes
Ag4 O5 O6 5_445 . . 111.3(3) yes
Ag4 O5 O7 5_445 . . 125.5(2) yes
O2 O5 O2 5_445 . 6_545 61.18(11) yes
O2 O5 O3 5_445 . . 91.84(13) yes
O2 O5 O3 5_445 . 2_555 61.13(11) yes
O2 O5 O4 5_445 . . 125.72(15) yes
O2 O5 O6 5_445 . . 163.87(18) yes
O2 O5 O7 5_445 . . 134.59(17) yes
O2 O5 O2 6_545 . 5_445 61.18(11) yes
O2 O5 O3 6_545 . . 62.88(12) yes
O2 O5 O3 6_545 . 2_555 91.43(13) yes
O2 O5 O4 6_545 . . 65.28(12) yes
O2 O5 O6 6_545 . . 124.60(16) yes
O2 O5 O7 6_545 . . 95.49(14) yes
O3 O5 O3 . . 2_555 58.61(11) yes
O3 O5 O4 . . . 55.15(11) yes
O3 O5 O6 . . . 79.76(14) yes
O3 O5 O7 . . . 112.38(15) yes
O3 O5 O3 2_555 . . 58.61(11) yes
O3 O5 O4 2_555 . . 113.36(15) yes
O3 O5 O6 2_555 . . 102.81(16) yes
O3 O5 O7 2_555 . . 164.06(18) yes
O4 O5 O6 . . . 59.87(13) yes
O4 O5 O7 . . . 57.62(12) yes
O6 O5 O7 . . . 61.52(13) yes
P2 O6 Ag1 . . . 129.0(3) yes
P2 O6 Ag1' . . . 133(2) yes
P2 O6 Ag2 . . . 95.36(18) yes
P2 O6 Ag3 . . 5_445 109.9(8) yes
P2 O6 Ag3' . . 5_445 103.9(2) yes
P2 O6 Ag3'' . . 5_445 103.9(4) yes
P2 O6 Ag4 . . . 148.9(3) yes
P2 O6 Ag4' . . . 155.6(3) yes
Ag1 O6 Ag2 . . . 84.2(2) yes
Ag1 O6 Ag3 . . 5_445 108.1(11) yes
Ag1 O6 Ag3' . . 5_445 112.6(3) yes
Ag1 O6 Ag3'' . . 5_445 104.7(3) yes
Ag1 O6 Ag4 . . . 76.9(3) yes
Ag1 O6 Ag4' . . . 72.1(2) yes
Ag1 O6 O4 . . . 146.0(3) yes
Ag1 O6 O5 . . . 130.9(2) yes
Ag1 O6 O7 . . . 98.6(2) yes
Ag1' O6 Ag2 . . . 86(2) yes
Ag1' O6 Ag3 . . 5_445 104(2) yes
Ag1' O6 Ag3' . . 5_445 108(2) yes
Ag1' O6 Ag3'' . . 5_445 101(2) yes
Ag1' O6 Ag4 . . . 74(2) yes
Ag1' O6 Ag4' . . . 69(2) yes
Ag1' O6 O4 . . . 150(2) yes
Ag1' O6 O5 . . . 132(2) yes
Ag1' O6 O7 . . . 103(2) yes
Ag2 O6 Ag3 . . 5_445 130.9(9) yes
Ag2 O6 Ag3' . . 5_445 134.0(2) yes
Ag2 O6 Ag3'' . . 5_445 145.2(3) yes
Ag2 O6 Ag4 . . . 67.71(19) yes
Ag2 O6 Ag4' . . . 72.62(18) yes
Ag2 O6 O4 . . . 70.11(12) yes
Ag2 O6 O5 . . . 128.33(16) yes
Ag2 O6 O7 . . . 82.13(13) yes
Ag3 O6 Ag4 5_445 . . 69.4(7) yes
Ag3 O6 Ag4' 5_445 . . 67.2(7) yes
Ag3 O6 O4 5_445 . . 105.5(11) yes
Ag3 O6 O5 5_445 . . 79.2(7) yes
Ag3 O6 O7 5_445 . . 138.4(7) yes
Ag3' O6 Ag4 5_445 . . 74.8(2) yes
Ag3' O6 Ag4' 5_445 . . 72.9(2) yes
Ag3' O6 O4 5_445 . . 101.3(3) yes
Ag3' O6 O5 5_445 . . 73.21(17) yes
Ag3' O6 O7 5_445 . . 132.4(2) yes
Ag3'' O6 Ag4 5_445 . . 81.4(4) yes
Ag3'' O6 Ag4' 5_445 . . 78.2(4) yes
Ag3'' O6 O4 5_445 . . 109.1(3) yes
Ag3'' O6 O5 5_445 . . 70.5(3) yes
Ag3'' O6 O7 5_445 . . 128.0(4) yes
Ag4 O6 O4 . . . 111.3(2) yes
Ag4 O6 O5 . . . 144.2(2) yes
Ag4 O6 O7 . . . 149.8(2) yes
Ag4' O6 O4 . . . 118.1(2) yes
Ag4' O6 O5 . . . 144.8(2) yes
Ag4' O6 O7 . . . 153.7(2) yes
O4 O6 O5 . . . 60.63(13) yes
O4 O6 O7 . . . 57.12(12) yes
O5 O6 O7 . . . 59.19(13) yes
P2 O7 Fe2 . . 1_545 133.7(2) yes
P2 O7 Ag3 . . 1_545 101.6(7) yes
P2 O7 Ag3' . . 1_545 99.4(2) yes
P2 O7 Ag3'' . . 1_545 107.8(3) yes
P2 O7 O8 . . 1_545 164.0(2) yes
P2 O7 O9 . . 5_445 91.50(16) yes
P2 O7 O13 . . 3_666 106.54(17) yes
P2 O7 O14 . . 7_556 131.2(2) yes
Fe2 O7 Ag3 1_545 . 1_545 112.5(8) yes
Fe2 O7 Ag3' 1_545 . 1_545 117.3(2) yes
Fe2 O7 Ag3'' 1_545 . 1_545 110.5(3) yes
Fe2 O7 O4 1_545 . . 157.02(18) yes
Fe2 O7 O5 1_545 . . 129.27(18) yes
Fe2 O7 O6 1_545 . . 105.43(15) yes
Fe2 O7 O8 1_545 . 1_545 45.98(9) yes
Fe2 O7 O13 1_545 . 3_666 45.71(9) yes
Fe2 O7 O14 1_545 . 7_556 45.65(9) yes
Ag3 O7 O4 1_545 . . 61.3(8) yes
Ag3 O7 O5 1_545 . . 118.2(8) yes
Ag3 O7 O6 1_545 . . 108.6(5) yes
Ag3 O7 O8 1_545 . 1_545 70.0(8) yes
Ag3 O7 O9 1_545 . 5_445 147.2(8) yes
Ag3 O7 O13 1_545 . 3_666 90.3(8) yes
Ag3 O7 O14 1_545 . 7_556 123.8(6) yes
Ag3' O7 O4 1_545 . . 58.67(19) yes
Ag3' O7 O5 1_545 . . 113.2(2) yes
Ag3' O7 O6 1_545 . . 109.77(17) yes
Ag3' O7 O8 1_545 . 1_545 73.5(2) yes
Ag3' O7 O9 1_545 . 5_445 153.4(2) yes
Ag3' O7 O13 1_545 . 3_666 96.4(2) yes
Ag3' O7 O14 1_545 . 7_556 123.68(18) yes
Ag3'' O7 O4 1_545 . . 67.0(3) yes
Ag3'' O7 O5 1_545 . . 119.5(3) yes
Ag3'' O7 O6 1_545 . . 117.5(4) yes
Ag3'' O7 O8 1_545 . 1_545 65.7(3) yes
Ag3'' O7 O9 1_545 . 5_445 150.1(3) yes
Ag3'' O7 O13 1_545 . 3_666 94.9(3) yes
Ag3'' O7 O14 1_545 . 7_556 115.6(3) yes
O4 O7 O5 . . . 61.84(12) yes
O4 O7 O6 . . . 60.48(13) yes
O4 O7 O8 . . 1_545 130.89(17) yes
O4 O7 O9 . . 5_445 129.27(16) yes
O4 O7 O13 . . 3_666 111.32(16) yes
O4 O7 O14 . . 7_556 157.16(16) yes
O5 O7 O6 . . . 59.29(14) yes
O5 O7 O8 . . 1_545 161.13(18) yes
O5 O7 O9 . . 5_445 89.49(14) yes
O5 O7 O13 . . 3_666 132.09(17) yes
O5 O7 O14 . . 7_556 101.12(15) yes
O6 O7 O8 . . 1_545 136.88(16) yes
O6 O7 O9 . . 5_445 68.99(13) yes
O6 O7 O13 . . 3_666 75.96(13) yes
O6 O7 O14 . . 7_556 126.17(16) yes
O8 O7 O9 1_545 . 5_445 89.46(12) yes
O8 O7 O13 1_545 . 3_666 61.09(11) yes
O8 O7 O14 1_545 . 7_556 62.25(11) yes
O9 O7 O13 5_445 . 3_666 57.02(10) yes
O9 O7 O14 5_445 . 7_556 60.70(11) yes
O13 O7 O14 3_666 . 7_556 91.33(12) yes
P3 O8 Fe2 . . . 129.51(19) yes
P3 O8 Ag1 . . 5_555 87.0(2) yes
P3 O8 Ag1' . . 5_555 91(2) yes
P3 O8 Ag3'' . . . 121.0(3) yes
P3 O8 O7 . . 1_565 142.29(18) yes
P3 O8 O12 . . . 94.65(16) yes
P3 O8 O13 . . 3_676 151.64(19) yes
P3 O8 O14 . . 7_566 92.09(15) yes
Fe2 O8 Ag1 . . 5_555 127.9(2) yes
Fe2 O8 Ag1' . . 5_555 126(2) yes
Fe2 O8 Ag3'' . . . 96.7(3) yes
Fe2 O8 O7 . . 1_565 45.61(9) yes
Fe2 O8 O9 . . . 153.97(17) yes
Fe2 O8 O10 . . . 118.66(16) yes
Fe2 O8 O11 . . . 96.38(14) yes
Fe2 O8 O12 . . . 45.83(9) yes
Ag1 O8 Ag3'' 5_555 . . 90.5(3) yes
Ag1 O8 O7 5_555 . 1_565 126.7(2) yes
Ag1 O8 O9 5_555 . . 53.42(19) yes
Ag1 O8 O10 5_555 . . 111.2(2) yes
Ag1 O8 O11 5_555 . . 95.9(2) yes
Ag1 O8 O12 5_555 . . 106.2(2) yes
Ag1 O8 O13 5_555 . 3_676 84.6(2) yes
Ag1 O8 O14 5_555 . 7_566 165.1(2) yes
Ag1' O8 Ag3'' 5_555 . . 87(2) yes
Ag1' O8 O7 5_555 . 1_565 123(2) yes
Ag1' O8 O9 5_555 . . 57(2) yes
Ag1' O8 O10 5_555 . . 114(2) yes
Ag1' O8 O11 5_555 . . 100(2) yes
Ag1' O8 O12 5_555 . . 107(2) yes
Ag1' O8 O13 5_555 . 3_676 82(2) yes
Ag1' O8 O14 5_555 . 7_566 166(2) yes
Ag3'' O8 O7 . . 1_565 52.1(2) yes
Ag3'' O8 O9 . . . 109.3(3) yes
Ag3'' O8 O10 . . . 97.6(3) yes
Ag3'' O8 O11 . . . 157.4(3) yes
Ag3'' O8 O12 . . . 141.6(3) yes
Ag3'' O8 O13 . . 3_676 86.2(3) yes
Ag3'' O8 O14 . . 7_566 102.6(2) yes
O7 O8 O9 1_565 . . 159.61(16) yes
O7 O8 O10 1_565 . . 110.38(15) yes
O7 O8 O11 1_565 . . 133.92(16) yes
O7 O8 O12 1_565 . . 91.42(13) yes
O7 O8 O13 1_565 . 3_676 59.80(11) yes
O7 O8 O14 1_565 . 7_566 59.89(11) yes
O9 O8 O10 . . . 59.61(12) yes
O9 O8 O11 . . . 59.33(12) yes
O9 O8 O12 . . . 108.33(14) yes
O9 O8 O13 . . 3_676 134.01(15) yes
O9 O8 O14 . . 7_566 126.17(15) yes
O10 O8 O11 . . . 59.83(12) yes
O10 O8 O12 . . . 107.43(15) yes
O10 O8 O13 . . 3_676 163.63(16) yes
O10 O8 O14 . . 7_566 74.37(13) yes
O11 O8 O12 . . . 56.44(11) yes
O11 O8 O13 . . 3_676 115.97(15) yes
O11 O8 O14 . . 7_566 74.65(12) yes
O12 O8 O13 . . 3_676 62.15(11) yes
O12 O8 O14 . . 7_566 58.99(10) yes
O13 O8 O14 3_676 . 7_566 89.27(12) yes
P3 O9 Fe2 . . 5_545 143.5(2) yes
P3 O9 Ag1 . . 5_555 101.1(3) yes
P3 O9 Ag1' . . 5_555 97(2) yes
P3 O9 O7 . . 5_555 114.48(17) yes
P3 O9 O12 . . 5_545 137.70(19) yes
P3 O9 O13 . . 7_666 159.5(2) yes
P3 O9 O14 . . 3_666 101.55(16) yes
Fe2 O9 Ag1 5_545 . 5_555 108.3(2) yes
Fe2 O9 Ag1' 5_545 . 5_555 111(2) yes
Fe2 O9 O8 5_545 . . 152.49(17) yes
Fe2 O9 O10 5_545 . . 110.18(15) yes
Fe2 O9 O11 5_545 . . 141.23(17) yes
Fe2 O9 O13 5_545 . 7_666 47.12(9) yes
Ag1 O9 O7 5_555 . 5_555 95.2(2) yes
Ag1 O9 O8 5_555 . . 67.6(2) yes
Ag1 O9 O10 5_555 . . 125.4(2) yes
Ag1 O9 O11 5_555 . . 106.3(2) yes
Ag1 O9 O12 5_555 . 5_545 112.8(2) yes
Ag1 O9 O13 5_555 . 7_666 62.1(2) yes
Ag1 O9 O14 5_555 . 3_666 150.8(3) yes
Ag1' O9 O7 5_555 . 5_555 95(3) yes
Ag1' O9 O8 5_555 . . 63(2) yes
Ag1' O9 O10 5_555 . . 121(2) yes
Ag1' O9 O11 5_555 . . 105(2) yes
Ag1' O9 O12 5_555 . 5_545 117(2) yes
Ag1' O9 O13 5_555 . 7_666 65(2) yes
Ag1' O9 O14 5_555 . 3_666 152(2) yes
O7 O9 O8 5_555 . . 109.54(14) yes
O7 O9 O10 5_555 . . 87.83(14) yes
O7 O9 O11 5_555 . . 147.86(15) yes
O7 O9 O12 5_555 . 5_545 87.62(12) yes
O7 O9 O13 5_555 . 7_666 59.44(11) yes
O7 O9 O14 5_555 . 3_666 58.45(11) yes
O8 O9 O10 . . . 60.31(12) yes
O8 O9 O11 . . . 59.99(12) yes
O8 O9 O12 . . 5_545 162.83(16) yes
O8 O9 O13 . . 7_666 126.15(16) yes
O8 O9 O14 . . 3_666 129.90(14) yes
O10 O9 O11 . . . 60.29(12) yes
O10 O9 O12 . . 5_545 121.81(15) yes
O10 O9 O13 . . 7_666 147.24(17) yes
O10 O9 O14 . . 3_666 70.32(12) yes
O11 O9 O12 . . 5_545 105.05(14) yes
O11 O9 O13 . . 7_666 152.44(16) yes
O11 O9 O14 . . 3_666 102.96(14) yes
O12 O9 O13 5_545 . 7_666 62.77(11) yes
O12 O9 O14 5_545 . 3_666 58.37(10) yes
O13 O9 O14 7_666 . 3_666 91.40(13) yes
P3 O10 Ag1 . . . 122.5(3) yes
P3 O10 Ag1' . . . 124(3) yes
P3 O10 Ag2 . . . 134.1(2) yes
P3 O10 Ag4 . . . 122.7(4) yes
P3 O10 Ag4' . . . 113.0(4) yes
Ag1 O10 Ag2 . . . 95.8(2) yes
Ag1 O10 Ag4 . . . 90.9(3) yes
Ag1 O10 Ag4' . . . 91.4(3) yes
Ag1 O10 O8 . . . 128.4(3) yes
Ag1 O10 O9 . . . 133.1(3) yes
Ag1 O10 O11 . . . 84.9(2) yes
Ag1' O10 Ag2 . . . 97(3) yes
Ag1' O10 Ag4 . . . 86(3) yes
Ag1' O10 Ag4' . . . 86(3) yes
Ag1' O10 O8 . . . 126(2) yes
Ag1' O10 O9 . . . 138(3) yes
Ag1' O10 O11 . . . 87(3) yes
Ag2 O10 Ag4 . . . 76.1(3) yes
Ag2 O10 Ag4' . . . 87.9(3) yes
Ag2 O10 O8 . . . 133.85(16) yes
Ag2 O10 O9 . . . 101.60(14) yes
Ag2 O10 O11 . . . 150.41(16) yes
Ag4 O10 O8 . . . 89.1(3) yes
Ag4 O10 O9 . . . 135.4(3) yes
Ag4 O10 O11 . . . 133.5(3) yes
Ag4' O10 O8 . . . 79.4(4) yes
Ag4' O10 O9 . . . 132.0(3) yes
Ag4' O10 O11 . . . 121.7(3) yes
O8 O10 O9 . . . 60.08(12) yes
O8 O10 O11 . . . 59.63(12) yes
O9 O10 O11 . . . 59.42(13) yes
P3 O11 P4 . . . 132.8(2) yes
P3 O11 O11 . . 3_666 88.00(14) yes
P3 O11 O12 . . . 103.11(16) yes
P3 O11 O12 . . 7_566 111.37(15) yes
P3 O11 O13 . . . 119.86(18) yes
P3 O11 O14 . . . 163.31(19) yes
P4 O11 O8 . . . 98.28(16) yes
P4 O11 O9 . . . 127.63(18) yes
P4 O11 O10 . . . 152.23(19) yes
P4 O11 O11 . . 3_666 134.76(17) yes
P4 O11 O12 . . 7_566 86.81(15) yes
O8 O11 O9 . . . 60.68(12) yes
O8 O11 O10 . . . 60.54(12) yes
O8 O11 O11 . . 3_666 123.90(15) yes
O8 O11 O12 . . . 67.22(12) yes
O8 O11 O12 . . 7_566 105.27(13) yes
O8 O11 O13 . . . 98.49(15) yes
O8 O11 O14 . . . 128.40(16) yes
O9 O11 O10 . . . 60.30(13) yes
O9 O11 O11 . . 3_666 70.92(13) yes
O9 O11 O12 . . . 118.66(16) yes
O9 O11 O12 . . 7_566 142.61(15) yes
O9 O11 O13 . . . 97.48(15) yes
O9 O11 O14 . . . 154.87(17) yes
O10 O11 O11 . . 3_666 72.09(12) yes
O10 O11 O12 . . . 116.94(15) yes
O10 O11 O12 . . 7_566 82.46(13) yes
O10 O11 O13 . . . 154.35(18) yes
O10 O11 O14 . . . 144.34(17) yes
O11 O11 O12 3_666 . . 168.88(16) yes
O11 O11 O12 3_666 . 7_566 96.00(13) yes
O11 O11 O13 3_666 . . 114.94(14) yes
O11 O11 O14 3_666 . . 107.52(14) yes
O12 O11 O12 . . 7_566 79.48(12) yes
O12 O11 O13 . . . 60.12(12) yes
O12 O11 O14 . . . 61.37(12) yes
O12 O11 O12 7_566 . . 79.48(12) yes
O12 O11 O13 7_566 . . 119.50(15) yes
O12 O11 O14 7_566 . . 61.96(11) yes
O13 O11 O14 . . . 59.65(12) yes
P4 O12 Fe2 . . . 133.38(19) yes
P4 O12 Ag1 . . 7_566 111.9(2) yes
P4 O12 Ag1' . . 7_566 107(2) yes
P4 O12 O8 . . . 89.48(15) yes
P4 O12 O9 . . 5_455 167.34(18) yes
P4 O12 O11 . . 7_566 104.01(16) yes
P4 O12 O13 . . 3_676 133.18(18) yes
P4 O12 O14 . . 7_566 107.26(16) yes
Fe2 O12 Ag1 . . 7_566 114.6(2) yes
Fe2 O12 Ag1' . . 7_566 120(2) yes
Fe2 O12 O8 . . . 46.07(9) yes
Fe2 O12 O9 . . 5_455 45.19(9) yes
Fe2 O12 O11 . . . 96.50(13) yes
Fe2 O12 O11 . . 7_566 86.66(11) yes
Fe2 O12 O13 . . . 135.02(16) yes
Fe2 O12 O14 . . . 143.49(16) yes
Fe2 O12 O14 . . 7_566 46.48(9) yes
Ag1 O12 O8 7_566 . . 155.2(2) yes
Ag1 O12 O9 7_566 . 5_455 70.7(2) yes
Ag1 O12 O11 7_566 . . 147.7(2) yes
Ag1 O12 O11 7_566 . 7_566 74.3(2) yes
Ag1 O12 O13 7_566 . . 99.3(2) yes
Ag1 O12 O13 7_566 . 3_676 95.5(2) yes
Ag1 O12 O14 7_566 . . 89.9(2) yes
Ag1 O12 O14 7_566 . 7_566 118.5(2) yes
Ag1' O12 O8 7_566 . . 159(2) yes
Ag1' O12 O9 7_566 . 5_455 76(2) yes
Ag1' O12 O11 7_566 . . 143(2) yes
Ag1' O12 O11 7_566 . 7_566 76(2) yes
Ag1' O12 O13 7_566 . . 94(2) yes
Ag1' O12 O13 7_566 . 3_676 99(2) yes
Ag1' O12 O14 7_566 . . 86(2) yes
Ag1' O12 O14 7_566 . 7_566 122(2) yes
O8 O12 O9 . . 5_455 91.18(12) yes
O8 O12 O11 . . . 56.34(11) yes
O8 O12 O11 . . 7_566 113.74(13) yes
O8 O12 O13 . . . 91.86(14) yes
O8 O12 O13 . . 3_676 59.95(11) yes
O8 O12 O14 . . . 114.74(14) yes
O8 O12 O14 . . 7_566 62.83(11) yes
O9 O12 O11 5_455 . . 136.56(15) yes
O9 O12 O11 5_455 . 7_566 64.26(11) yes
O9 O12 O13 5_455 . . 158.81(16) yes
O9 O12 O13 5_455 . 3_676 56.84(10) yes
O9 O12 O14 5_455 . . 137.15(15) yes
O9 O12 O14 5_455 . 7_566 62.13(11) yes
O11 O12 O11 . . 7_566 100.52(13) yes
O11 O12 O13 . . . 60.22(12) yes
O11 O12 O13 . . 3_676 113.78(14) yes
O11 O12 O14 . . . 58.55(12) yes
O11 O12 O14 . . 7_566 76.57(12) yes
O11 O12 O11 7_566 . . 100.52(13) yes
O11 O12 O13 7_566 . . 132.42(15) yes
O11 O12 O13 7_566 . 3_676 120.04(13) yes
O11 O12 O14 7_566 . . 73.93(12) yes
O11 O12 O14 7_566 . 7_566 51.12(10) yes
O13 O12 O13 . . 3_676 107.42(14) yes
O13 O12 O14 . . . 58.77(12) yes
O13 O12 O14 . . 7_566 136.77(15) yes
O13 O12 O13 3_676 . . 107.42(14) yes
O13 O12 O14 3_676 . . 165.94(15) yes
O13 O12 O14 3_676 . 7_566 90.16(12) yes
O14 O12 O14 . . 7_566 98.71(13) yes
O14 O12 O14 7_566 . . 98.71(13) yes
P4 O13 Fe2 . . 3_676 139.5(2) yes
P4 O13 Ag1 . . 3_666 110.1(2) yes
P4 O13 Ag1' . . 3_666 111.6(19) yes
P4 O13 Ag2 . . 3_666 92.85(15) yes
P4 O13 O7 . . 3_666 153.1(2) yes
P4 O13 O8 . . 3_676 104.93(16) yes
P4 O13 O9 . . 7_666 142.7(2) yes
P4 O13 O12 . . 3_676 101.04(16) yes
Fe2 O13 Ag1 3_676 . 3_666 98.7(2) yes
Fe2 O13 Ag1' 3_676 . 3_666 98.6(19) yes
Fe2 O13 Ag2 3_676 . 3_666 120.45(14) yes
Fe2 O13 O7 3_676 . 3_666 45.21(9) yes
Fe2 O13 O9 3_676 . 7_666 47.28(9) yes
Fe2 O13 O11 3_676 . . 137.52(17) yes
Fe2 O13 O12 3_676 . . 105.67(15) yes
Fe2 O13 O14 3_676 . . 153.04(18) yes
Ag1 O13 Ag2 3_666 . 3_666 80.08(19) yes
Ag1 O13 O7 3_666 . 3_666 91.9(2) yes
Ag1 O13 O8 3_666 . 3_676 142.9(2) yes
Ag1 O13 O9 3_666 . 7_666 52.2(2) yes
Ag1 O13 O11 3_666 . . 76.2(2) yes
Ag1 O13 O12 3_666 . . 134.3(2) yes
Ag1 O13 O12 3_666 . 3_676 102.8(2) yes
Ag1 O13 O14 3_666 . . 107.1(2) yes
Ag1' O13 Ag2 3_666 . 3_666 78(2) yes
Ag1' O13 O7 3_666 . 3_666 90(2) yes
Ag1' O13 O8 3_666 . 3_676 142.3(19) yes
Ag1' O13 O9 3_666 . 7_666 52.6(19) yes
Ag1' O13 O11 3_666 . . 78(2) yes
Ag1' O13 O12 3_666 . . 137(2) yes
Ag1' O13 O12 3_666 . 3_676 105(2) yes
Ag1' O13 O14 3_666 . . 106.8(19) yes
Ag2 O13 O7 3_666 . 3_666 75.24(10) yes
Ag2 O13 O8 3_666 . 3_676 110.27(13) yes
Ag2 O13 O9 3_666 . 7_666 112.27(12) yes
Ag2 O13 O11 3_666 . . 100.48(13) yes
Ag2 O13 O12 3_666 . . 117.07(13) yes
Ag2 O13 O12 3_666 . 3_676 163.64(14) yes
Ag2 O13 O14 3_666 . . 58.44(10) yes
O7 O13 O8 3_666 . 3_676 59.11(11) yes
O7 O13 O9 3_666 . 7_666 63.54(12) yes
O7 O13 O11 3_666 . . 167.91(16) yes
O7 O13 O12 3_666 . . 132.41(16) yes
O7 O13 O12 3_666 . 3_676 88.52(12) yes
O7 O13 O14 3_666 . . 124.53(16) yes
O8 O13 O9 3_676 . 7_666 92.10(13) yes
O8 O13 O11 3_676 . . 132.46(15) yes
O8 O13 O12 3_676 . . 74.09(12) yes
O8 O13 O12 3_676 . 3_676 57.90(11) yes
O8 O13 O14 3_676 . . 108.45(14) yes
O9 O13 O11 7_666 . . 109.01(15) yes
O9 O13 O12 7_666 . . 130.56(16) yes
O9 O13 O12 7_666 . 3_676 60.39(11) yes
O9 O13 O14 7_666 . . 159.23(17) yes
O11 O13 O12 . . . 59.65(12) yes
O11 O13 O12 . . 3_676 95.84(14) yes
O11 O13 O14 . . . 59.10(12) yes
O12 O13 O12 . . 3_676 72.58(12) yes
O12 O13 O14 . . . 61.02(12) yes
O12 O13 O12 3_676 . . 72.58(12) yes
O12 O13 O14 3_676 . . 133.51(15) yes
P4 O14 Fe2 . . 7_566 134.65(18) yes
P4 O14 Ag2 . . 3_666 102.08(15) yes
P4 O14 Ag4' . . 7_566 123.6(3) yes
P4 O14 O7 . . 7_556 163.26(19) yes
P4 O14 O8 . . 7_566 136.04(17) yes
P4 O14 O9 . . 3_666 106.42(16) yes
P4 O14 O12 . . 7_566 92.56(14) yes
Fe2 O14 Ag2 7_566 . 3_666 108.82(12) yes
Fe2 O14 Ag4' 7_566 . 7_566 97.8(3) yes
Fe2 O14 O11 7_566 . . 99.10(14) yes
Fe2 O14 O12 7_566 . . 125.41(14) yes
Fe2 O14 O12 7_566 . 7_566 45.33(9) yes
Fe2 O14 O13 7_566 . . 155.24(17) yes
Ag2 O14 Ag4' 3_666 . 7_566 71.09(18) yes
Ag2 O14 O7 3_666 . 7_556 68.57(9) yes
Ag2 O14 O8 3_666 . 7_566 120.13(12) yes
Ag2 O14 O9 3_666 . 3_666 89.09(11) yes
Ag2 O14 O11 3_666 . . 108.71(13) yes
Ag2 O14 O12 3_666 . . 125.36(14) yes
Ag2 O14 O12 3_666 . 7_566 148.16(14) yes
Ag2 O14 O13 3_666 . . 68.00(11) yes
Ag4' O14 O7 7_566 . 7_556 67.8(3) yes
Ag4' O14 O8 7_566 . 7_566 65.8(2) yes
Ag4' O14 O9 7_566 . 3_666 128.6(3) yes
Ag4' O14 O11 7_566 . . 162.0(3) yes
Ag4' O14 O12 7_566 . . 104.7(3) yes
Ag4' O14 O12 7_566 . 7_566 123.1(2) yes
Ag4' O14 O13 7_566 . . 103.8(2) yes
O7 O14 O8 7_556 . 7_566 57.86(11) yes
O7 O14 O9 7_556 . 3_666 60.86(11) yes
O7 O14 O11 7_556 . . 129.56(15) yes
O7 O14 O12 7_556 . . 162.45(16) yes
O7 O14 O12 7_556 . 7_566 89.67(12) yes
O7 O14 O13 7_556 . . 136.02(15) yes
O8 O14 O9 7_566 . 3_666 87.15(12) yes
O8 O14 O11 7_566 . . 124.86(14) yes
O8 O14 O12 7_566 . . 104.70(13) yes
O8 O14 O12 7_566 . 7_566 58.18(10) yes
O8 O14 O13 7_566 . . 160.15(16) yes
O9 O14 O11 3_666 . . 68.82(12) yes
O9 O14 O12 3_666 . . 124.65(14) yes
O9 O14 O12 3_666 . 7_566 59.50(10) yes
O9 O14 O13 3_666 . . 111.82(14) yes
O11 O14 O12 . . . 60.07(12) yes
O11 O14 O12 . . 7_566 66.93(12) yes
O11 O14 O13 . . . 61.25(13) yes
O12 O14 O12 . . 7_566 81.29(12) yes
O12 O14 O13 . . . 60.21(12) yes
O12 O14 O12 7_566 . . 81.29(12) yes
O12 O14 O13 7_566 . . 125.77(15) yes

loop_
_geom_bond_atom_site_label_1
_geom_bond_atom_site_label_2
_geom_bond_site_symmetry_1
_geom_bond_site_symmetry_2
_geom_bond_distance
_geom_bond_publ_flag
P1 P2 . . 2.8546(15) yes
P1 O1 . . 1.505(4) yes
P1 O2 . . 1.517(3) yes
P1 O3 . . 1.535(3) yes
P1 O4 . . 1.629(3) yes
P2 O4 . . 1.627(3) yes
P2 O5 . . 1.533(3) yes
P2 O6 . . 1.498(4) yes
P2 O7 . . 1.524(3) yes
P3 P4 . . 2.9404(14) yes
P3 O8 . . 1.531(3) yes
P3 O9 . . 1.528(3) yes
P3 O10 . . 1.497(4) yes
P3 O11 . . 1.616(3) yes
P4 O11 . . 1.593(3) yes
P4 O12 . . 1.529(3) yes
P4 O13 . . 1.514(3) yes
P4 O14 . . 1.523(3) yes
Fe1 O2 . 5_445 1.993(3) yes
Fe1 O2 . 6_545 1.993(3) yes
Fe1 O3 . . 2.088(3) yes
Fe1 O3 . 2_555 2.088(3) yes
Fe1 O5 . . 1.983(3) yes
Fe1 O5 . 2_555 1.983(3) yes
Fe2 O7 . 1_565 1.991(3) yes
Fe2 O8 . . 2.004(3) yes
Fe2 O9 . 5_455 2.014(3) yes
Fe2 O12 . . 1.996(3) yes
Fe2 O13 . 3_676 2.009(3) yes
Fe2 O14 . 7_566 2.035(3) yes
Ag1 Ag1' . . 0.22(10) yes
Ag1 O6 . . 2.599(8) yes
Ag1 O8 . 5_445 2.725(9) yes
Ag1 O9 . 5_445 2.368(9) yes
Ag1 O10 . . 2.272(9) yes
Ag1 O12 . 7_566 2.391(9) yes
Ag1 O13 . 3_666 2.650(9) yes
Ag1' O6 . . 2.50(11) yes
Ag1' O8 . 5_445 2.62(9) yes
Ag1' O9 . 5_445 2.46(9) yes
Ag1' O10 . . 2.25(10) yes
Ag1' O12 . 7_566 2.35(10) yes
Ag1' O13 . 3_666 2.81(9) yes
Ag2 Ag4 . . 2.940(10) yes
Ag2 O1 . 2_655 2.482(4) yes
Ag2 O2 . . 2.961(3) yes
Ag2 O5 . 5_555 2.495(4) yes
Ag2 O6 . . 2.699(4) yes
Ag2 O10 . . 2.513(3) yes
Ag2 O13 . 3_666 2.868(3) yes
Ag2 O14 . 3_666 2.636(3) yes
Ag3 Ag3' . . 0.31(4) yes
Ag3 Ag3'' . . 0.60(4) yes
Ag3 Ag4 . 5_555 2.78(4) yes
Ag3 Ag4' . 5_555 2.93(4) yes
Ag3 O1 . 2_665 2.28(3) yes
Ag3 O3 . 5_555 2.97(4) yes
Ag3 O3 . 6_555 2.79(4) yes
Ag3 O4 . 1_565 2.75(3) yes
Ag3 O6 . 5_555 2.30(3) yes
Ag3 O7 . 1_565 2.90(4) yes
Ag3' Ag3'' . . 0.539(15) yes
Ag3' O1 . 2_665 2.422(6) yes
Ag3' O3 . 5_555 2.835(10) yes
Ag3' O3 . 6_555 2.479(8) yes
Ag3' O4 . 1_565 2.618(6) yes
Ag3' O5 . 5_555 2.982(5) yes
Ag3' O6 . 5_555 2.484(8) yes
Ag3' O7 . 1_565 2.855(9) yes
Ag3'' O1 . 2_665 2.815(14) yes
Ag3'' O3 . 6_555 2.515(11) yes
Ag3'' O4 . 1_565 2.716(13) yes
Ag3'' O5 . 5_555 2.853(15) yes
Ag3'' O6 . 5_555 2.424(11) yes
Ag3'' O7 . 1_565 2.485(11) yes
Ag3'' O8 . . 2.872(10) yes
Ag4 Ag4' . . 0.471(17) yes
Ag4 O1 . 6_555 2.311(9) yes
Ag4 O2 . . 2.901(10) yes
Ag4 O3 . 6_555 2.891(10) yes
Ag4 O5 . 5_555 2.840(8) yes
Ag4 O6 . . 2.576(13) yes
Ag4 O10 . . 2.247(9) yes
Ag4' O1 . 6_555 2.263(8) yes
Ag4' O3 . 6_555 2.958(9) yes
Ag4' O6 . . 2.913(15) yes
Ag4' O10 . . 2.275(9) yes
Ag4' O14 . 7_566 2.752(10) yes
O1 O2 . . 2.539(5) yes
O1 O3 . . 2.545(5) yes
O1 O4 . . 2.520(5) yes
O1 O4 . 2_655 2.951(5) yes
O2 O2 . 2_655 2.903(5) yes
O2 O3 . . 2.538(4) yes
O2 O3 . 6_555 2.928(5) yes
O2 O4 . . 2.496(5) yes
O2 O4 . 6_555 2.904(4) yes
O2 O5 . 5_555 2.883(5) yes
O2 O5 . 6_555 2.821(5) yes
O3 O3 . 2_555 2.774(5) yes
O3 O4 . . 2.480(4) yes
O3 O5 . . 2.792(5) yes
O3 O5 . 2_555 2.875(5) yes
O4 O5 . . 2.545(4) yes
O4 O6 . . 2.525(5) yes
O4 O7 . . 2.437(4) yes
O5 O6 . . 2.516(5) yes
O5 O7 . . 2.513(5) yes
O6 O7 . . 2.572(5) yes
O7 O8 . 1_545 2.786(4) yes
O7 O9 . 5_445 2.917(5) yes
O7 O13 . 3_666 2.806(4) yes
O7 O14 . 7_556 2.846(4) yes
O8 O9 . . 2.528(4) yes
O8 O10 . . 2.534(5) yes
O8 O11 . . 2.511(4) yes
O8 O12 . . 2.781(4) yes
O8 O13 . 3_676 2.842(4) yes
O8 O14 . 7_566 2.912(4) yes
O9 O10 . . 2.516(4) yes
O9 O11 . . 2.494(4) yes
O9 O12 . 5_545 2.839(4) yes
O9 O13 . 7_666 2.733(4) yes
O9 O14 . 3_666 2.913(4) yes
O10 O11 . . 2.516(4) yes
O11 O11 . 3_666 2.776(4) yes
O11 O12 . . 2.514(4) yes
O11 O12 . 7_566 2.924(4) yes
O11 O13 . . 2.528(4) yes
O11 O14 . . 2.474(4) yes
O12 O13 . . 2.526(4) yes
O12 O13 . 3_676 2.903(4) yes
O12 O14 . . 2.546(4) yes
O12 O14 . 7_566 2.805(4) yes
O13 O14 . . 2.489(4) yes
